data_4343393
loop_
_publ_author_name
'Petrov, Alex R.'
'Derheim, Anatoli'
'Oetzel, Jan'
'Leibold, Michael'
'Bruhn, Clemens'
'Scheerer, Stefan'
'O\&swald, Steffen'
'Winter, Rainer F.'
'Siemeling, Ulrich'

_publ_section_title
;
 A Stable Planar-Chiral N-Heterocyclic Carbene with a 1,1'-Ferrocenediyl
 Backbone.
;
_journal_issue 13
_journal_name_full 'Inorganic chemistry'
_journal_page_first 6657
_journal_page_last 6670
_journal_paper_doi 10.1021/acs.inorgchem.5b01064
_journal_volume 54
_journal_year 2015
_chemical_formula_sum 'C29 H47 B F4 Fe N2'
_chemical_formula_weight 566.35
_chemical_name_systematic
; 
 ? 
;
_space_group_IT_number 2
_symmetry_cell_setting triclinic
_symmetry_Int_Tables_number 2
_symmetry_space_group_name_Hall '-P 1'
_symmetry_space_group_name_H-M 'P -1'
_atom_sites_solution_hydrogens geom
_atom_sites_solution_primary direct
_atom_sites_solution_secondary difmap
_audit_creation_method SHELXL-97
_cell_angle_alpha 83.236(7)
_cell_angle_beta 82.779(6)
_cell_angle_gamma 82.822(7)
_cell_formula_units_Z 2
_cell_length_a 10.4182(8)
_cell_length_b 11.9766(12)
_cell_length_c 13.5263(11)
_cell_measurement_reflns_used 11200
_cell_measurement_temperature 163(2)
_cell_measurement_theta_max 25.84
_cell_measurement_theta_min 1.53
_cell_volume 1652.3(3)
_computing_structure_refinement 'SHELXL-97 (Sheldrick, 1997)'
_computing_structure_solution 'SHELXS-97 (Sheldrick, 1990)'
_diffrn_ambient_temperature 163(2)
_diffrn_detector 'image plate (34 cm diameter)'
_diffrn_detector_area_resol_mean 6.67
_diffrn_detector_type STOE
_diffrn_measured_fraction_theta_full 0.995
_diffrn_measured_fraction_theta_max 0.995
_diffrn_measurement_details ' 204 frames, detector distance = 133 mm'
_diffrn_measurement_device '2-circle goniometer'
_diffrn_measurement_device_type 'STOE IPDS 2'
_diffrn_measurement_method 'rotation method'
_diffrn_radiation_collimation '1.2, 0.6 mm diameter, multiple pinhole'
_diffrn_radiation_monochromator 'plane graphite'
_diffrn_radiation_polarisn_norm 270
_diffrn_radiation_type 'Mo K\a'
_diffrn_radiation_wavelength 0.71073
_diffrn_reflns_av_R_equivalents 0.0555
_diffrn_reflns_av_sigmaI/netI 0.0527
_diffrn_reflns_limit_h_max 12
_diffrn_reflns_limit_h_min -12
_diffrn_reflns_limit_k_max 11
_diffrn_reflns_limit_k_min -14
_diffrn_reflns_limit_l_max 16
_diffrn_reflns_limit_l_min -16
_diffrn_reflns_number 12061
_diffrn_reflns_theta_full 25.00
_diffrn_reflns_theta_max 25.00
_diffrn_reflns_theta_min 1.53
_diffrn_source 'Genix Mo HF'
_diffrn_source_current 1.000
_diffrn_source_power 0.050
_diffrn_source_voltage 50
_diffrn_standards_decay_% 0
_exptl_absorpt_coefficient_mu 0.497
_exptl_absorpt_correction_T_max 0.9807
_exptl_absorpt_correction_T_min 0.9498
_exptl_absorpt_correction_type integration
_exptl_absorpt_process_details 'X-red ver.1.58 (Stoe & Cie. 2012)'
_exptl_crystal_colour yellow
_exptl_crystal_density_diffrn 1.138
_exptl_crystal_density_method 'not measured'
_exptl_crystal_description plate
_exptl_crystal_F_000 604
_exptl_crystal_size_max 0.12
_exptl_crystal_size_mid 0.11
_exptl_crystal_size_min 0.04
_platon_squeeze_details
;
;
_refine_diff_density_max 0.405
_refine_diff_density_min -0.453
_refine_diff_density_rms 0.067
_refine_ls_extinction_method none
_refine_ls_goodness_of_fit_ref 1.062
_refine_ls_hydrogen_treatment constr
_refine_ls_matrix_type full
_refine_ls_number_parameters 346
_refine_ls_number_reflns 5785
_refine_ls_number_restraints 0
_refine_ls_restrained_S_all 1.062
_refine_ls_R_factor_all 0.0699
_refine_ls_R_factor_gt 0.0506
_refine_ls_shift/su_max 0.001
_refine_ls_shift/su_mean 0.000
_refine_ls_structure_factor_coef Fsqd
_refine_ls_weighting_details 'calc w=1/[\s^2^(Fo^2^)+(0.0712P)^2^+1.2107P] where P=(Fo^2^+2Fc^2^)/3'
_refine_ls_weighting_scheme calc
_refine_ls_wR_factor_gt 0.1309
_refine_ls_wR_factor_ref 0.1433
_reflns_number_gt 4481
_reflns_number_total 5785
_reflns_threshold_expression >2sigma(I)
_cod_data_source_file ic5b01064_si_005.cif
_cod_data_source_block i2110a-sr
_cod_depositor_comments 'Adding full bibliography for 4343389--4343397.cif.'
_cod_original_cell_volume 1652.3(2)
_cod_database_code 4343393

loop_
_symmetry_equiv_pos_as_xyz
'x, y, z'
'-x, -y, -z'

loop_
_atom_site_label
_atom_site_type_symbol
_atom_site_fract_x
_atom_site_fract_y
_atom_site_fract_z
_atom_site_U_iso_or_equiv
_atom_site_adp_type
_atom_site_occupancy
_atom_site_symmetry_multiplicity
_atom_site_calc_flag
_atom_site_refinement_flags
C1 C 0.3813(3) 0.6058(3) 0.1329(2) 0.0307(7) Uani 1 1 d .
H1A H 0.3748 0.5413 0.1000 0.037 Uiso 1 1 calc R
C2 C 0.4897(3) 0.6732(3) 0.2592(2) 0.0307(7) Uani 1 1 d .
C3 C 0.5950(3) 0.7375(3) 0.2263(2) 0.0338(7) Uani 1 1 d .
H3A H 0.6545 0.7287 0.1677 0.041 Uiso 1 1 calc R
C4 C 0.5964(3) 0.8179(3) 0.2963(2) 0.0359(7) Uani 1 1 d .
C5 C 0.4908(3) 0.7997(3) 0.3731(2) 0.0363(8) Uani 1 1 d .
H5A H 0.4686 0.8410 0.4298 0.044 Uiso 1 1 calc R
C6 C 0.4248(3) 0.7107(3) 0.3514(2) 0.0332(7) Uani 1 1 d .
H6A H 0.3517 0.6814 0.3904 0.040 Uiso 1 1 calc R
C7 C 0.3127(3) 0.8078(3) 0.1331(2) 0.0308(7) Uani 1 1 d .
C8 C 0.2292(3) 0.8485(3) 0.2162(2) 0.0306(7) Uani 1 1 d .
H8A H 0.1629 0.8101 0.2557 0.037 Uiso 1 1 calc R
C9 C 0.2633(3) 0.9571(3) 0.2294(2) 0.0317(7) Uani 1 1 d .
C10 C 0.3650(3) 0.9834(3) 0.1523(2) 0.0341(7) Uani 1 1 d .
H10A H 0.4056 1.0512 0.1427 0.041 Uiso 1 1 calc R
C11 C 0.3958(3) 0.8918(3) 0.0922(2) 0.0323(7) Uani 1 1 d .
H11A H 0.4596 0.8875 0.0356 0.039 Uiso 1 1 calc R
C12 C 0.7008(4) 0.8949(3) 0.2937(3) 0.0438(9) Uani 1 1 d .
C13 C 0.8244(5) 0.8204(4) 0.3179(5) 0.0818(17) Uani 1 1 d .
H13A H 0.8524 0.7702 0.2651 0.098 Uiso 1 1 calc R
H13B H 0.8074 0.7749 0.3823 0.098 Uiso 1 1 calc R
H13C H 0.8931 0.8681 0.3219 0.098 Uiso 1 1 calc R
C14 C 0.6652(4) 0.9790(4) 0.3714(4) 0.0585(11) Uani 1 1 d .
H14A H 0.6492 0.9379 0.4381 0.070 Uiso 1 1 calc R
H14B H 0.5864 1.0284 0.3558 0.070 Uiso 1 1 calc R
H14C H 0.7370 1.0249 0.3705 0.070 Uiso 1 1 calc R
C15 C 0.7227(5) 0.9607(5) 0.1903(4) 0.0720(14) Uani 1 1 d .
H15C H 0.7966 1.0045 0.1879 0.086 Uiso 1 1 calc R
H15B H 0.6444 1.0121 0.1775 0.086 Uiso 1 1 calc R
H15A H 0.7413 0.9075 0.1391 0.086 Uiso 1 1 calc R
C16 C 0.1944(3) 1.0338(3) 0.3055(2) 0.0349(7) Uani 1 1 d .
C17 C 0.2841(4) 1.1164(3) 0.3285(3) 0.0456(9) Uani 1 1 d .
H17A H 0.3155 1.1601 0.2662 0.055 Uiso 1 1 calc R
H17B H 0.3583 1.0743 0.3592 0.055 Uiso 1 1 calc R
H17C H 0.2360 1.1681 0.3748 0.055 Uiso 1 1 calc R
C18 C 0.0781(4) 1.1005(4) 0.2593(3) 0.0566(11) Uani 1 1 d .
H18A H 0.0205 1.0480 0.2435 0.068 Uiso 1 1 calc R
H18B H 0.1089 1.1459 0.1978 0.068 Uiso 1 1 calc R
H18C H 0.0301 1.1507 0.3070 0.068 Uiso 1 1 calc R
C19 C 0.1478(4) 0.9639(3) 0.4028(3) 0.0458(9) Uani 1 1 d .
H19A H 0.2219 0.9149 0.4279 0.055 Uiso 1 1 calc R
H19B H 0.0822 0.9172 0.3897 0.055 Uiso 1 1 calc R
H19C H 0.1096 1.0148 0.4530 0.055 Uiso 1 1 calc R
C20 C 0.5385(4) 0.4766(3) 0.2146(2) 0.0366(8) Uani 1 1 d .
H20A H 0.6292 0.4908 0.1902 0.044 Uiso 1 1 calc R
H20B H 0.5111 0.4280 0.1685 0.044 Uiso 1 1 calc R
C21 C 0.5382(4) 0.4100(3) 0.3186(2) 0.0391(8) Uani 1 1 d .
C22 C 0.6199(4) 0.4604(3) 0.3851(3) 0.0483(9) Uani 1 1 d .
H22A H 0.5760 0.5337 0.4029 0.058 Uiso 1 1 calc R
H22B H 0.7058 0.4707 0.3487 0.058 Uiso 1 1 calc R
H22C H 0.6302 0.4090 0.4463 0.058 Uiso 1 1 calc R
C23 C 0.6024(5) 0.2906(3) 0.2995(3) 0.0526(10) Uani 1 1 d .
H23A H 0.6922 0.2949 0.2687 0.063 Uiso 1 1 calc R
H23B H 0.5535 0.2586 0.2545 0.063 Uiso 1 1 calc R
H23C H 0.6026 0.2423 0.3632 0.063 Uiso 1 1 calc R
C24 C 0.3996(4) 0.4030(3) 0.3677(3) 0.0491(9) Uani 1 1 d .
H24A H 0.3483 0.3756 0.3215 0.059 Uiso 1 1 calc R
H24B H 0.3606 0.4782 0.3843 0.059 Uiso 1 1 calc R
H24C H 0.4005 0.3507 0.4291 0.059 Uiso 1 1 calc R
C25 C 0.2559(3) 0.6963(3) 0.0038(2) 0.0339(7) Uani 1 1 d .
H25B H 0.2894 0.6239 -0.0237 0.041 Uiso 1 1 calc R
H25A H 0.2866 0.7579 -0.0454 0.041 Uiso 1 1 calc R
C26 C 0.1073(3) 0.7080(3) 0.0120(2) 0.0367(8) Uani 1 1 d .
C27 C 0.0463(4) 0.8292(3) 0.0189(3) 0.0475(9) Uani 1 1 d .
H27A H 0.0867 0.8787 -0.0360 0.057 Uiso 1 1 calc R
H27B H 0.0602 0.8533 0.0832 0.057 Uiso 1 1 calc R
H27C H -0.0473 0.8338 0.0141 0.057 Uiso 1 1 calc R
C28 C 0.0758(4) 0.6687(4) -0.0851(3) 0.0490(9) Uani 1 1 d .
H28A H 0.1109 0.5893 -0.0887 0.059 Uiso 1 1 calc R
H28B H 0.1151 0.7153 -0.1427 0.059 Uiso 1 1 calc R
H28C H -0.0188 0.6764 -0.0860 0.059 Uiso 1 1 calc R
C29 C 0.0526(4) 0.6307(4) 0.1003(3) 0.0529(10) Uani 1 1 d .
H29C H -0.0424 0.6364 0.1021 0.064 Uiso 1 1 calc R
H29B H 0.0750 0.6534 0.1627 0.064 Uiso 1 1 calc R
H29A H 0.0897 0.5524 0.0930 0.064 Uiso 1 1 calc R
B1 B 0.6654(4) 0.6835(3) -0.0588(3) 0.0365(8) Uani 1 1 d .
N1 N 0.4552(3) 0.5862(2) 0.20698(19) 0.0311(6) Uani 1 1 d .
N2 N 0.3154(3) 0.6991(2) 0.09722(19) 0.0308(6) Uani 1 1 d .
F1 F 0.7393(2) 0.64129(19) -0.14155(15) 0.0516(6) Uani 1 1 d .
F2 F 0.5534(2) 0.7459(2) -0.08891(19) 0.0587(6) Uani 1 1 d .
F3 F 0.7322(2) 0.7518(2) -0.01478(18) 0.0611(6) Uani 1 1 d .
F4 F 0.6287(3) 0.5929(2) 0.00798(17) 0.0664(7) Uani 1 1 d .
Fe1 Fe 0.41923(4) 0.83266(4) 0.23632(3) 0.02729(15) Uani 1 1 d .

loop_
_atom_site_aniso_label
_atom_site_aniso_U_11
_atom_site_aniso_U_22
_atom_site_aniso_U_33
_atom_site_aniso_U_23
_atom_site_aniso_U_13
_atom_site_aniso_U_12
C1 0.0371(19) 0.0278(16) 0.0282(15) -0.0067(12) -0.0025(13) -0.0055(13)
C2 0.0389(19) 0.0256(15) 0.0284(15) -0.0030(12) -0.0095(13) -0.0012(13)
C3 0.0374(19) 0.0332(17) 0.0321(16) -0.0043(13) -0.0064(13) -0.0056(14)
C4 0.042(2) 0.0315(17) 0.0366(17) -0.0075(13) -0.0111(14) -0.0032(14)
C5 0.047(2) 0.0336(17) 0.0286(16) -0.0058(13) -0.0085(14) -0.0007(15)
C6 0.0401(19) 0.0300(16) 0.0301(16) -0.0017(13) -0.0075(13) -0.0036(14)
C7 0.0357(18) 0.0268(15) 0.0309(16) -0.0045(12) -0.0067(13) -0.0036(13)
C8 0.0328(18) 0.0305(16) 0.0290(15) -0.0041(12) -0.0050(13) -0.0028(13)
C9 0.0337(18) 0.0318(16) 0.0304(16) -0.0045(13) -0.0047(13) -0.0048(13)
C10 0.042(2) 0.0285(16) 0.0329(16) -0.0023(13) -0.0074(14) -0.0071(14)
C11 0.0403(19) 0.0261(16) 0.0293(15) 0.0003(12) -0.0037(13) -0.0020(13)
C12 0.037(2) 0.043(2) 0.057(2) -0.0139(17) -0.0146(16) -0.0076(16)
C13 0.041(3) 0.063(3) 0.152(5) -0.031(3) -0.034(3) -0.003(2)
C14 0.054(3) 0.051(2) 0.079(3) -0.026(2) -0.017(2) -0.0108(19)
C15 0.067(3) 0.088(4) 0.068(3) -0.006(3) -0.002(2) -0.044(3)
C16 0.0313(18) 0.0315(17) 0.0421(18) -0.0122(14) -0.0045(14) 0.0039(13)
C17 0.051(2) 0.044(2) 0.046(2) -0.0172(16) -0.0026(17) -0.0115(17)
C18 0.052(3) 0.048(2) 0.073(3) -0.028(2) -0.018(2) 0.0109(19)
C19 0.044(2) 0.045(2) 0.049(2) -0.0154(17) 0.0084(16) -0.0108(17)
C20 0.049(2) 0.0256(16) 0.0345(17) -0.0070(13) -0.0062(15) 0.0026(14)
C21 0.054(2) 0.0273(17) 0.0357(17) -0.0028(13) -0.0079(15) -0.0006(15)
C22 0.064(3) 0.043(2) 0.0399(19) -0.0012(16) -0.0199(18) -0.0015(18)
C23 0.078(3) 0.0307(19) 0.045(2) 0.0027(16) -0.0113(19) 0.0074(18)
C24 0.064(3) 0.039(2) 0.044(2) 0.0015(16) -0.0022(18) -0.0145(18)
C25 0.0377(19) 0.0365(18) 0.0308(16) -0.0099(13) -0.0101(13) -0.0040(14)
C26 0.0336(19) 0.0400(19) 0.0389(18) -0.0087(14) -0.0094(14) -0.0036(14)
C27 0.041(2) 0.047(2) 0.054(2) -0.0109(17) -0.0094(17) 0.0045(17)
C28 0.038(2) 0.059(2) 0.056(2) -0.0204(19) -0.0185(17) -0.0006(17)
C29 0.040(2) 0.056(2) 0.062(2) 0.0033(19) -0.0071(18) -0.0134(18)
B1 0.041(2) 0.036(2) 0.0338(19) -0.0101(15) 0.0014(16) -0.0089(17)
N1 0.0391(16) 0.0258(13) 0.0293(13) -0.0039(10) -0.0070(11) -0.0027(11)
N2 0.0359(16) 0.0284(14) 0.0297(13) -0.0057(10) -0.0092(11) -0.0024(11)
F1 0.0543(14) 0.0575(14) 0.0405(11) -0.0133(10) 0.0078(10) -0.0025(11)
F2 0.0488(14) 0.0570(14) 0.0706(15) -0.0141(12) -0.0093(11) 0.0027(11)
F3 0.0617(16) 0.0657(16) 0.0649(15) -0.0245(12) -0.0095(12) -0.0229(12)
F4 0.107(2) 0.0428(13) 0.0447(13) -0.0013(10) 0.0136(13) -0.0166(13)
Fe1 0.0310(3) 0.0254(2) 0.0263(2) -0.00292(16) -0.00481(17) -0.00447(17)

loop_
_atom_type_symbol
_atom_type_description
_atom_type_scat_dispersion_real
_atom_type_scat_dispersion_imag
_atom_type_scat_source
C C 0.0033 0.0016 'International Tables Vol C Tables 4.2.6.8 and 6.1.1.4'
H H 0.0000 0.0000 'International Tables Vol C Tables 4.2.6.8 and 6.1.1.4'
B B 0.0013 0.0007 'International Tables Vol C Tables 4.2.6.8 and 6.1.1.4'
N N 0.0061 0.0033 'International Tables Vol C Tables 4.2.6.8 and 6.1.1.4'
F F 0.0171 0.0103 'International Tables Vol C Tables 4.2.6.8 and 6.1.1.4'
Fe Fe 0.3463 0.8444 'International Tables Vol C Tables 4.2.6.8 and 6.1.1.4'

loop_
_geom_angle_atom_site_label_1
_geom_angle_atom_site_label_2
_geom_angle_atom_site_label_3
_geom_angle
N2 C1 N1 131.0(3)
N2 C1 H1A 114.5
N1 C1 H1A 114.5
C3 C2 N1 124.5(3)
C3 C2 C6 108.9(3)
N1 C2 C6 126.6(3)
C3 C2 Fe1 71.88(18)
N1 C2 Fe1 123.3(2)
C6 C2 Fe1 70.49(18)
C2 C3 C4 108.3(3)
C2 C3 Fe1 66.67(18)
C4 C3 Fe1 71.8(2)
C2 C3 H3A 125.9
C4 C3 H3A 125.9
Fe1 C3 H3A 127.2
C3 C4 C5 106.7(3)
C3 C4 C12 124.9(3)
C5 C4 C12 128.0(3)
C3 C4 Fe1 67.54(19)
C5 C4 Fe1 68.68(19)
C12 C4 Fe1 134.3(3)
C6 C5 C4 109.5(3)
C6 C5 Fe1 67.68(18)
C4 C5 Fe1 70.87(18)
C6 C5 H5A 125.3
C4 C5 H5A 125.3
Fe1 C5 H5A 127.8
C5 C6 C2 106.7(3)
C5 C6 Fe1 71.59(19)
C2 C6 Fe1 67.13(17)
C5 C6 H6A 126.7
C2 C6 H6A 126.7
Fe1 C6 H6A 126.1
C11 C7 C8 108.9(3)
C11 C7 N2 125.2(3)
C8 C7 N2 125.9(3)
C11 C7 Fe1 71.64(18)
C8 C7 Fe1 71.02(18)
N2 C7 Fe1 122.4(2)
C7 C8 C9 107.7(3)
C7 C8 Fe1 66.92(18)
C9 C8 Fe1 71.50(19)
C7 C8 H8A 126.2
C9 C8 H8A 126.2
Fe1 C8 H8A 127.0
C8 C9 C10 107.5(3)
C8 C9 C16 125.5(3)
C10 C9 C16 126.8(3)
C8 C9 Fe1 67.59(18)
C10 C9 Fe1 70.04(19)
C16 C9 Fe1 131.9(2)
C11 C10 C9 109.1(3)
C11 C10 Fe1 68.04(18)
C9 C10 Fe1 69.60(18)
C11 C10 H10A 125.5
C9 C10 H10A 125.5
Fe1 C10 H10A 128.5
C10 C11 C7 106.9(3)
C10 C11 Fe1 71.36(18)
C7 C11 Fe1 66.49(17)
C10 C11 H11A 126.5
C7 C11 H11A 126.5
Fe1 C11 H11A 127.1
C4 C12 C13 107.0(3)
C4 C12 C14 111.4(3)
C13 C12 C14 108.8(4)
C4 C12 C15 110.6(3)
C13 C12 C15 110.3(4)
C14 C12 C15 108.6(4)
C12 C13 H13A 109.5
C12 C13 H13B 109.5
H13A C13 H13B 109.5
C12 C13 H13C 109.5
H13A C13 H13C 109.5
H13B C13 H13C 109.5
C12 C14 H14A 109.5
C12 C14 H14B 109.5
H14A C14 H14B 109.5
C12 C14 H14C 109.5
H14A C14 H14C 109.5
H14B C14 H14C 109.5
C12 C15 H15C 109.5
C12 C15 H15B 109.5
H15C C15 H15B 109.5
C12 C15 H15A 109.5
H15C C15 H15A 109.5
H15B C15 H15A 109.5
C9 C16 C17 110.9(3)
C9 C16 C18 107.1(3)
C17 C16 C18 109.0(3)
C9 C16 C19 110.5(3)
C17 C16 C19 109.3(3)
C18 C16 C19 110.1(3)
C16 C17 H17A 109.5
C16 C17 H17B 109.5
H17A C17 H17B 109.5
C16 C17 H17C 109.5
H17A C17 H17C 109.5
H17B C17 H17C 109.5
C16 C18 H18A 109.5
C16 C18 H18B 109.5
H18A C18 H18B 109.5
C16 C18 H18C 109.5
H18A C18 H18C 109.5
H18B C18 H18C 109.5
C16 C19 H19A 109.5
C16 C19 H19B 109.5
H19A C19 H19B 109.5
C16 C19 H19C 109.5
H19A C19 H19C 109.5
H19B C19 H19C 109.5
N1 C20 C21 116.9(3)
N1 C20 H20A 108.1
C21 C20 H20A 108.1
N1 C20 H20B 108.1
C21 C20 H20B 108.1
H20A C20 H20B 107.3
C24 C21 C22 111.5(3)
C24 C21 C20 110.6(3)
C22 C21 C20 111.5(3)
C24 C21 C23 109.4(3)
C22 C21 C23 108.5(3)
C20 C21 C23 105.1(3)
C21 C22 H22A 109.5
C21 C22 H22B 109.5
H22A C22 H22B 109.5
C21 C22 H22C 109.5
H22A C22 H22C 109.5
H22B C22 H22C 109.5
C21 C23 H23A 109.5
C21 C23 H23B 109.5
H23A C23 H23B 109.5
C21 C23 H23C 109.5
H23A C23 H23C 109.5
H23B C23 H23C 109.5
C21 C24 H24A 109.5
C21 C24 H24B 109.5
H24A C24 H24B 109.5
C21 C24 H24C 109.5
H24A C24 H24C 109.5
H24B C24 H24C 109.5
N2 C25 C26 117.0(3)
N2 C25 H25B 108.0
C26 C25 H25B 108.0
N2 C25 H25A 108.0
C26 C25 H25A 108.0
H25B C25 H25A 107.3
C27 C26 C29 110.5(3)
C27 C26 C25 112.8(3)
C29 C26 C25 110.7(3)
C27 C26 C28 108.8(3)
C29 C26 C28 108.8(3)
C25 C26 C28 105.0(3)
C26 C27 H27A 109.5
C26 C27 H27B 109.5
H27A C27 H27B 109.5
C26 C27 H27C 109.5
H27A C27 H27C 109.5
H27B C27 H27C 109.5
C26 C28 H28A 109.5
C26 C28 H28B 109.5
H28A C28 H28B 109.5
C26 C28 H28C 109.5
H28A C28 H28C 109.5
H28B C28 H28C 109.5
C26 C29 H29C 109.5
C26 C29 H29B 109.5
H29C C29 H29B 109.5
C26 C29 H29A 109.5
H29C C29 H29A 109.5
H29B C29 H29A 109.5
F3 B1 F2 108.7(3)
F3 B1 F1 111.4(3)
F2 B1 F1 109.0(3)
F3 B1 F4 111.2(3)
F2 B1 F4 108.0(3)
F1 B1 F4 108.4(3)
C1 N1 C2 123.6(3)
C1 N1 C20 117.0(3)
C2 N1 C20 116.5(3)
C1 N2 C7 124.7(3)
C1 N2 C25 117.5(3)
C7 N2 C25 117.1(2)
C7 Fe1 C2 94.62(13)
C7 Fe1 C6 114.72(13)
C2 Fe1 C6 42.38(13)
C7 Fe1 C8 42.06(13)
C2 Fe1 C8 111.42(13)
C6 Fe1 C8 100.82(14)
C7 Fe1 C11 41.87(13)
C2 Fe1 C11 115.88(12)
C6 Fe1 C11 153.15(13)
C8 Fe1 C11 70.07(13)
C7 Fe1 C3 112.51(13)
C2 Fe1 C3 41.45(13)
C6 Fe1 C3 70.06(14)
C8 Fe1 C3 148.13(13)
C11 Fe1 C3 103.87(13)
C7 Fe1 C5 155.00(14)
C2 Fe1 C5 69.28(13)
C6 Fe1 C5 40.73(13)
C8 Fe1 C5 124.86(13)
C11 Fe1 C5 162.68(14)
C3 Fe1 C5 68.39(13)
C7 Fe1 C9 69.77(13)
C2 Fe1 C9 150.84(14)
C6 Fe1 C9 121.06(13)
C8 Fe1 C9 40.92(13)
C11 Fe1 C9 69.08(13)
C3 Fe1 C9 167.34(13)
C5 Fe1 C9 115.21(13)
C7 Fe1 C10 69.12(13)
C2 Fe1 C10 156.19(13)
C6 Fe1 C10 160.34(13)
C8 Fe1 C10 68.54(13)
C11 Fe1 C10 40.59(12)
C3 Fe1 C10 127.70(14)
C5 Fe1 C10 131.61(13)
C9 Fe1 C10 40.36(13)
C7 Fe1 C4 151.93(13)
C2 Fe1 C4 69.33(13)
C6 Fe1 C4 69.22(14)
C8 Fe1 C4 164.98(13)
C11 Fe1 C4 123.84(14)
C3 Fe1 C4 40.63(13)
C5 Fe1 C4 40.45(14)
C9 Fe1 C4 134.10(12)
C10 Fe1 C4 117.25(13)

loop_
_geom_bond_atom_site_label_1
_geom_bond_atom_site_label_2
_geom_bond_distance
C1 N2 1.311(4)
C1 N1 1.321(4)
C1 H1A 0.9500
C2 C3 1.414(5)
C2 N1 1.430(4)
C2 C6 1.435(4)
C2 Fe1 1.962(3)
C3 C4 1.431(4)
C3 Fe1 2.031(3)
C3 H3A 0.9500
C4 C5 1.434(5)
C4 C12 1.506(5)
C4 Fe1 2.088(3)
C5 C6 1.415(5)
C5 Fe1 2.058(3)
C5 H5A 0.9500
C6 Fe1 2.007(3)
C6 H6A 0.9500
C7 C11 1.426(5)
C7 C8 1.427(4)
C7 N2 1.438(4)
C7 Fe1 1.959(3)
C8 C9 1.427(4)
C8 Fe1 2.014(3)
C8 H8A 0.9500
C9 C10 1.427(5)
C9 C16 1.514(4)
C9 Fe1 2.066(3)
C10 C11 1.423(4)
C10 Fe1 2.072(3)
C10 H10A 0.9500
C11 Fe1 2.028(3)
C11 H11A 0.9500
C12 C13 1.521(6)
C12 C14 1.522(5)
C12 C15 1.527(6)
C13 H13A 0.9800
C13 H13B 0.9800
C13 H13C 0.9800
C14 H14A 0.9800
C14 H14B 0.9800
C14 H14C 0.9800
C15 H15C 0.9800
C15 H15B 0.9800
C15 H15A 0.9800
C16 C17 1.524(5)
C16 C18 1.526(5)
C16 C19 1.533(5)
C17 H17A 0.9800
C17 H17B 0.9800
C17 H17C 0.9800
C18 H18A 0.9800
C18 H18B 0.9800
C18 H18C 0.9800
C19 H19A 0.9800
C19 H19B 0.9800
C19 H19C 0.9800
C20 N1 1.481(4)
C20 C21 1.533(5)
C20 H20A 0.9900
C20 H20B 0.9900
C21 C24 1.519(5)
C21 C22 1.533(5)
C21 C23 1.537(5)
C22 H22A 0.9800
C22 H22B 0.9800
C22 H22C 0.9800
C23 H23A 0.9800
C23 H23B 0.9800
C23 H23C 0.9800
C24 H24A 0.9800
C24 H24B 0.9800
C24 H24C 0.9800
C25 N2 1.481(4)
C25 C26 1.528(5)
C25 H25B 0.9900
C25 H25A 0.9900
C26 C27 1.519(5)
C26 C29 1.520(5)
C26 C28 1.532(5)
C27 H27A 0.9800
C27 H27B 0.9800
C27 H27C 0.9800
C28 H28A 0.9800
C28 H28B 0.9800
C28 H28C 0.9800
C29 H29C 0.9800
C29 H29B 0.9800
C29 H29A 0.9800
B1 F3 1.368(4)
B1 F2 1.384(5)
B1 F1 1.385(4)
B1 F4 1.387(5)

loop_
_platon_squeeze_void_nr
_platon_squeeze_void_average_x
_platon_squeeze_void_average_y
_platon_squeeze_void_average_z
_platon_squeeze_void_volume
_platon_squeeze_void_count_electrons
_platon_squeeze_void_content
1 0.000 0.500 0.500 236 46 ' '
